data_8105714
loop_
_publ_author_name
'Yang, Qian-Zhi'
'Yang, Yu-Xin'
'Kuang, Jin-Hao'
'Li, Zhong-Yan'
'Lin Yuan,'

_publ_section_title
;
 The crystal structure of
 bis((E)-2-((tert-butylimino)methyl)-4-chlorophenolato-\k2 N,O)zinc(II),
 C22H26Cl2N2O2Zn
;
_journal_issue 3
_journal_name_full 'Zeitschrift f\"ur Kristallographie - New Crystal Structures'
_journal_page_first 425
_journal_page_last 427
_journal_paper_doi 10.1515/ncrs-2022-0049
_journal_volume 237
_journal_year 2022
_chemical_formula_moiety 'C22 H26 Cl2 N2 O2 Zn'
_chemical_formula_sum 'C22 H26 Cl2 N2 O2 Zn'
_chemical_formula_weight 486.72
_chemical_name_systematic
;
The crystal structure of (E)-2-((tert-butylimino)methyl)-4-chlorophenol Zinc
Complex 
;
_space_group_crystal_system monoclinic
_space_group_IT_number 14
_space_group_name_Hall '-P 2yn'
_space_group_name_H-M_alt 'P 1 21/n 1'
_atom_sites_solution_hydrogens geom
_cell_angle_alpha 90
_cell_angle_beta 99.705(7)
_cell_angle_gamma 90
_cell_formula_units_Z 4
_cell_length_a 10.488(7)
_cell_length_b 10.139(7)
_cell_length_c 22.760(15)
_cell_measurement_reflns_used 9948
_cell_measurement_temperature 296(2)
_cell_measurement_theta_max 27.46
_cell_measurement_theta_min 2.20
_cell_volume 2386(3)
_computing_cell_refinement 'SAINT v8.34A (Bruker, 2013)'
_computing_data_reduction 'SAINT v8.34A (Bruker, 2013)'
_computing_molecular_graphics 'Olex2 (Dolomanov et al., 2009)'
_computing_publication_material 'Olex2 (Dolomanov et al., 2009)'
_computing_structure_refinement 'ShelXL (Sheldrick, 2015)'
_computing_structure_solution 'SHELXT 2014/5 (Sheldrick, 2014)'
_diffrn_ambient_temperature 296.15
_diffrn_measured_fraction_theta_full 1.000
_diffrn_measured_fraction_theta_max 1.000
_diffrn_measurement_device_type 'Bruker APEX-II CCD'
_diffrn_measurement_method '\f and \w scans'
_diffrn_radiation_type MoK\a
_diffrn_radiation_wavelength 0.71073
_diffrn_reflns_av_R_equivalents 0.0215
_diffrn_reflns_av_unetI/netI 0.0147
_diffrn_reflns_Laue_measured_fraction_full 1.000
_diffrn_reflns_Laue_measured_fraction_max 1.000
_diffrn_reflns_limit_h_max 12
_diffrn_reflns_limit_h_min -12
_diffrn_reflns_limit_k_max 12
_diffrn_reflns_limit_k_min -12
_diffrn_reflns_limit_l_max 27
_diffrn_reflns_limit_l_min -27
_diffrn_reflns_number 21975
_diffrn_reflns_point_group_measured_fraction_full 1.000
_diffrn_reflns_point_group_measured_fraction_max 1.000
_diffrn_reflns_theta_full 25.009
_diffrn_reflns_theta_max 25.009
_diffrn_reflns_theta_min 1.815
_diffrn_standards_number 0
_exptl_absorpt_coefficient_mu 1.273
_exptl_absorpt_correction_T_max 0.7456
_exptl_absorpt_correction_T_min 0.5624
_exptl_absorpt_correction_type multi-scan
_exptl_absorpt_process_details
;
SADABS-2014/5 (Bruker,2014/5) was used for absorption correction.
wR2(int) was 0.1049 before and 0.0376 after correction.
The Ratio of minimum to maximum transmission is 0.7543.
The \l/2 correction factor is 0.00150.
;
_exptl_crystal_density_diffrn 1.355
_exptl_crystal_description block
_exptl_crystal_F_000 1008
_refine_diff_density_max 0.431
_refine_diff_density_min -0.337
_refine_diff_density_rms 0.053
_refine_ls_extinction_coef 0.0022(4)
_refine_ls_extinction_expression Fc^*^=kFc[1+0.001xFc^2^\l^3^/sin(2\q)]^-1/4^
_refine_ls_extinction_method 'SHELXL-2016/6 (Sheldrick 2016)'
_refine_ls_goodness_of_fit_ref 1.088
_refine_ls_hydrogen_treatment constr
_refine_ls_matrix_type full
_refine_ls_number_parameters 269
_refine_ls_number_reflns 4208
_refine_ls_number_restraints 0
_refine_ls_restrained_S_all 1.088
_refine_ls_R_factor_all 0.0444
_refine_ls_R_factor_gt 0.0395
_refine_ls_shift/su_max 0.001
_refine_ls_shift/su_mean 0.000
_refine_ls_structure_factor_coef Fsqd
_refine_ls_weighting_details 'w=1/[\s^2^(Fo^2^)+(0.0376P)^2^+2.9448P] where P=(Fo^2^+2Fc^2^)/3'
_refine_ls_weighting_scheme calc
_refine_ls_wR_factor_gt 0.1019
_refine_ls_wR_factor_ref 0.1053
_reflns_Friedel_coverage 0.000
_reflns_Friedel_fraction_full .
_reflns_Friedel_fraction_max .
_reflns_number_gt 3749
_reflns_number_total 4208
_reflns_threshold_expression 'I > 2\s(I)'
_cod_data_source_file suppl_j_ncrs-2022-0049_suppl.cif
_cod_data_source_block 2
_cod_database_code 8105714
_shelx_space_group_comment
;
The symmetry employed for this shelxl refinement is uniquely defined
by the following loop, which should always be used as a source of
symmetry information in preference to the above space-group names.
They are only intended as comments.
;
_olex2_refinement_description
;
1. Fixed Uiso
 At 1.2 times of:
  All C(H) groups
 At 1.5 times of:
  All C(H,H,H) groups
2.a Aromatic/amide H refined with riding coordinates:
 C18(H18), C7(H7), C3(H3), C17(H17), C15(H15), C6(H6), C4(H4), C14(H14)
2.b Idealised Me refined as rotating group:
 C21(H21A,H21B,H21C), C22(H22A,H22B,H22C), C20(H20A,H20B,H20C), C9(H9A,H9B,
 H9C), C11(H11A,H11B,H11C), C10(H10A,H10B,H10C)
;

loop_
_space_group_symop_operation_xyz
'x, y, z'
'-x+1/2, y+1/2, -z+1/2'
'-x, -y, -z'
'x-1/2, -y-1/2, z-1/2'

loop_
_atom_site_label
_atom_site_type_symbol
_atom_site_fract_x
_atom_site_fract_y
_atom_site_fract_z
_atom_site_U_iso_or_equiv
_atom_site_adp_type
_atom_site_occupancy
_atom_site_site_symmetry_order
_atom_site_calc_flag
_atom_site_refinement_flags_posn
_atom_site_refinement_flags_adp
_atom_site_refinement_flags_occupancy
_atom_site_disorder_assembly
_atom_site_disorder_group
C1 C 0.5995(3) 0.2509(3) 0.83077(13) 0.0468(7) Uani 1 1 d . . . . .
C2 C 0.5307(3) 0.3638(3) 0.84439(13) 0.0479(7) Uani 1 1 d . . . . .
C3 C 0.5220(3) 0.3852(4) 0.90477(15) 0.0602(8) Uani 1 1 d . . . . .
H3 H 0.477820 0.459169 0.914832 0.072 Uiso 1 1 calc R . . . .
C4 C 0.5759(4) 0.3019(4) 0.94885(16) 0.0676(10) Uani 1 1 d . . . . .
H4 H 0.569398 0.319941 0.988300 0.081 Uiso 1 1 calc R . . . .
C5 C 0.6403(4) 0.1904(4) 0.93484(16) 0.0724(10) Uani 1 1 d . . . . .
C6 C 0.6530(4) 0.1659(4) 0.87754(16) 0.0656(9) Uani 1 1 d . . . . .
H6 H 0.697992 0.091333 0.868879 0.079 Uiso 1 1 calc R . . . .
C7 C 0.6265(3) 0.2160(3) 0.77272(14) 0.0487(7) Uani 1 1 d . . . . .
H7 H 0.681693 0.144516 0.771691 0.058 Uiso 1 1 calc R . . . .
C8 C 0.6306(3) 0.2224(3) 0.66711(14) 0.0540(8) Uani 1 1 d . . . . .
C9 C 0.6852(7) 0.0843(5) 0.6723(2) 0.120(2) Uani 1 1 d . . . . .
H9A H 0.757108 0.080710 0.704495 0.180 Uiso 1 1 calc GR . . . .
H9B H 0.713665 0.060668 0.635735 0.180 Uiso 1 1 calc GR . . . .
H9C H 0.619537 0.023707 0.679854 0.180 Uiso 1 1 calc GR . . . .
C10 C 0.7323(7) 0.3157(7) 0.6552(3) 0.173(4) Uani 1 1 d . . . . .
H10A H 0.699773 0.404319 0.654814 0.259 Uiso 1 1 calc GR . . . .
H10B H 0.756006 0.295834 0.617272 0.259 Uiso 1 1 calc GR . . . .
H10C H 0.806776 0.307431 0.685913 0.259 Uiso 1 1 calc GR . . . .
C11 C 0.5185(6) 0.2248(8) 0.6173(2) 0.145(3) Uani 1 1 d . . . . .
H11A H 0.451245 0.168738 0.626949 0.217 Uiso 1 1 calc GR . . . .
H11B H 0.545499 0.193922 0.581494 0.217 Uiso 1 1 calc GR . . . .
H11C H 0.486592 0.313433 0.611474 0.217 Uiso 1 1 calc GR . . . .
C12 C 0.3291(3) 0.6265(3) 0.61896(12) 0.0434(6) Uani 1 1 d . . . . .
C13 C 0.4603(3) 0.6507(3) 0.64277(14) 0.0491(7) Uani 1 1 d . . . . .
C14 C 0.5204(4) 0.7571(3) 0.61840(18) 0.0690(10) Uani 1 1 d . . . . .
H14 H 0.606939 0.774886 0.633021 0.083 Uiso 1 1 calc R . . . .
C15 C 0.4561(4) 0.8352(4) 0.57401(18) 0.0712(10) Uani 1 1 d . . . . .
H15 H 0.498993 0.904379 0.558884 0.085 Uiso 1 1 calc R . . . .
C16 C 0.3279(4) 0.8111(3) 0.55180(15) 0.0609(9) Uani 1 1 d . . . . .
C17 C 0.2658(3) 0.7094(3) 0.57353(14) 0.0545(8) Uani 1 1 d . . . . .
H17 H 0.179186 0.694087 0.558065 0.065 Uiso 1 1 calc R . . . .
C18 C 0.2506(3) 0.5234(3) 0.63836(13) 0.0441(6) Uani 1 1 d . . . . .
H18 H 0.163975 0.523567 0.620653 0.053 Uiso 1 1 calc R . . . .
C19 C 0.1828(3) 0.3364(3) 0.69065(15) 0.0517(7) Uani 1 1 d . . . . .
C20 C 0.0961(5) 0.2880(5) 0.6346(2) 0.1034(17) Uani 1 1 d . . . . .
H20A H 0.043649 0.359561 0.616584 0.155 Uiso 1 1 calc GR . . . .
H20B H 0.041286 0.218665 0.644755 0.155 Uiso 1 1 calc GR . . . .
H20C H 0.148417 0.255011 0.607097 0.155 Uiso 1 1 calc GR . . . .
C21 C 0.1029(5) 0.4042(5) 0.7313(2) 0.0962(15) Uani 1 1 d . . . . .
H21A H 0.158349 0.432471 0.766995 0.144 Uiso 1 1 calc GR . . . .
H21B H 0.039513 0.343726 0.741398 0.144 Uiso 1 1 calc GR . . . .
H21C H 0.060000 0.479384 0.711273 0.144 Uiso 1 1 calc GR . . . .
C22 C 0.2519(4) 0.2214(5) 0.7239(3) 0.1036(18) Uani 1 1 d . . . . .
H22A H 0.304695 0.178342 0.699035 0.155 Uiso 1 1 calc GR . . . .
H22B H 0.189494 0.160066 0.734129 0.155 Uiso 1 1 calc GR . . . .
H22C H 0.305548 0.252541 0.759530 0.155 Uiso 1 1 calc GR . . . .
Cl1 Cl 0.7118(2) 0.08261(17) 0.99087(6) 0.1442(7) Uani 1 1 d . . . . .
Cl2 Cl 0.24555(13) 0.91344(12) 0.49620(5) 0.0953(4) Uani 1 1 d . . . . .
N1 N 0.5846(2) 0.2705(2) 0.72221(10) 0.0431(5) Uani 1 1 d . . . . .
N2 N 0.2841(2) 0.4317(2) 0.67665(11) 0.0420(5) Uani 1 1 d . . . . .
O1 O 0.4771(2) 0.4484(2) 0.80495(10) 0.0632(6) Uani 1 1 d . . . . .
O2 O 0.5291(2) 0.5823(2) 0.68545(11) 0.0637(6) Uani 1 1 d . . . . .
Zn1 Zn 0.46723(3) 0.42824(3) 0.72054(2) 0.04662(14) Uani 1 1 d . . . . .

loop_
_atom_site_aniso_label
_atom_site_aniso_U_11
_atom_site_aniso_U_22
_atom_site_aniso_U_33
_atom_site_aniso_U_23
_atom_site_aniso_U_13
_atom_site_aniso_U_12
Zn1 0.0473(2) 0.0378(2) 0.0514(2) 0.00527(14) -0.00145(15) 0.00437(14)
Cl2 0.1200(9) 0.0914(8) 0.0776(7) 0.0503(6) 0.0261(6) 0.0317(7)
Cl1 0.2243(19) 0.1416(13) 0.0645(7) 0.0465(8) 0.0186(9) 0.0789(13)
O2 0.0531(13) 0.0520(13) 0.0792(16) 0.0190(12) -0.0087(11) -0.0075(10)
O1 0.0809(16) 0.0516(13) 0.0533(13) -0.0034(10) 0.0004(12) 0.0246(12)
N2 0.0428(12) 0.0348(12) 0.0472(13) 0.0031(10) 0.0047(10) -0.0014(10)
N1 0.0421(12) 0.0396(13) 0.0467(14) 0.0009(11) 0.0052(10) 0.0014(10)
C18 0.0422(15) 0.0413(15) 0.0462(16) 0.0005(13) 0.0003(12) 0.0027(12)
C12 0.0514(16) 0.0363(14) 0.0422(15) 0.0025(12) 0.0075(13) 0.0046(13)
C2 0.0484(16) 0.0428(16) 0.0496(17) -0.0047(13) -0.0003(13) 0.0000(13)
C1 0.0458(16) 0.0451(16) 0.0473(16) 0.0034(13) 0.0011(13) 0.0036(13)
C7 0.0471(16) 0.0407(16) 0.0564(18) 0.0020(13) 0.0029(13) 0.0118(13)
C13 0.0563(18) 0.0340(15) 0.0562(18) 0.0036(13) 0.0071(14) 0.0016(13)
C19 0.0454(16) 0.0440(16) 0.065(2) 0.0064(14) 0.0064(14) -0.0072(13)
C8 0.0549(18) 0.0551(19) 0.0537(18) 0.0012(15) 0.0144(15) 0.0054(15)
C3 0.068(2) 0.057(2) 0.0540(19) -0.0100(16) 0.0075(16) 0.0038(17)
C17 0.0591(19) 0.0550(19) 0.0487(17) 0.0084(15) 0.0068(14) 0.0115(15)
C16 0.083(2) 0.0510(19) 0.0517(19) 0.0176(15) 0.0198(17) 0.0168(18)
C15 0.091(3) 0.0462(19) 0.082(3) 0.0195(18) 0.031(2) 0.0002(19)
C6 0.080(2) 0.055(2) 0.061(2) 0.0101(16) 0.0064(18) 0.0199(18)
C4 0.083(3) 0.074(2) 0.0457(18) -0.0011(17) 0.0081(17) -0.004(2)
C14 0.065(2) 0.050(2) 0.091(3) 0.0135(19) 0.0112(19) -0.0082(17)
C5 0.093(3) 0.074(3) 0.047(2) 0.0160(18) 0.0036(18) 0.014(2)
C21 0.095(3) 0.085(3) 0.123(4) -0.008(3) 0.059(3) -0.021(3)
C22 0.071(3) 0.077(3) 0.162(5) 0.061(3) 0.016(3) -0.008(2)
C20 0.118(4) 0.109(4) 0.079(3) -0.004(3) 0.003(3) -0.068(3)
C9 0.207(6) 0.085(3) 0.074(3) -0.003(2) 0.046(4) 0.058(4)
C11 0.125(4) 0.247(8) 0.055(3) -0.033(4) -0.005(3) 0.087(5)
C10 0.200(7) 0.168(6) 0.191(7) -0.078(5) 0.151(6) -0.106(6)

loop_
_atom_type_symbol
_atom_type_description
_atom_type_scat_dispersion_real
_atom_type_scat_dispersion_imag
_atom_type_scat_source
C C 0.0033 0.0016 'International Tables Vol C Tables 4.2.6.8 and 6.1.1.4'
H H 0.0000 0.0000 'International Tables Vol C Tables 4.2.6.8 and 6.1.1.4'
Cl Cl 0.1484 0.1585 'International Tables Vol C Tables 4.2.6.8 and 6.1.1.4'
N N 0.0061 0.0033 'International Tables Vol C Tables 4.2.6.8 and 6.1.1.4'
O O 0.0106 0.0060 'International Tables Vol C Tables 4.2.6.8 and 6.1.1.4'
Zn Zn 0.2839 1.4301 'International Tables Vol C Tables 4.2.6.8 and 6.1.1.4'

loop_
_geom_angle_atom_site_label_1
_geom_angle_atom_site_label_2
_geom_angle_atom_site_label_3
_geom_angle
_geom_angle_site_symmetry_1
_geom_angle_site_symmetry_3
O2 Zn1 O1 111.45(11) . .
O2 Zn1 N2 98.11(10) . .
O2 Zn1 N1 113.98(11) . .
O1 Zn1 N2 112.44(10) . .
O1 Zn1 N1 97.81(9) . .
N2 Zn1 N1 123.55(10) . .
C13 O2 Zn1 124.0(2) . .
C2 O1 Zn1 124.5(2) . .
C18 N2 Zn1 118.7(2) . .
C18 N2 C19 119.1(2) . .
C19 N2 Zn1 122.12(18) . .
C7 N1 Zn1 118.3(2) . .
C7 N1 C8 119.9(3) . .
C8 N1 Zn1 121.61(19) . .
N2 C18 H18 115.6 . .
N2 C18 C12 128.9(3) . .
C12 C18 H18 115.6 . .
C13 C12 C18 125.2(3) . .
C17 C12 C18 115.7(3) . .
C17 C12 C13 119.1(3) . .
O1 C2 C1 124.0(3) . .
O1 C2 C3 118.7(3) . .
C3 C2 C1 117.2(3) . .
C2 C1 C7 125.9(3) . .
C6 C1 C2 118.8(3) . .
C6 C1 C7 115.3(3) . .
N1 C7 C1 128.6(3) . .
N1 C7 H7 115.7 . .
C1 C7 H7 115.7 . .
O2 C13 C12 125.0(3) . .
O2 C13 C14 118.1(3) . .
C14 C13 C12 116.9(3) . .
N2 C19 C21 108.7(3) . .
N2 C19 C20 111.9(3) . .
C21 C19 C20 110.2(4) . .
C22 C19 N2 107.7(3) . .
C22 C19 C21 108.3(4) . .
C22 C19 C20 109.9(4) . .
N1 C8 C9 114.1(3) . .
C11 C8 N1 107.9(3) . .
C11 C8 C9 108.3(4) . .
C10 C8 N1 106.7(3) . .
C10 C8 C9 109.3(5) . .
C10 C8 C11 110.5(5) . .
C2 C3 H3 118.8 . .
C4 C3 C2 122.4(3) . .
C4 C3 H3 118.8 . .
C12 C17 H17 119.2 . .
C16 C17 C12 121.6(3) . .
C16 C17 H17 119.2 . .
C17 C16 Cl2 120.4(3) . .
C17 C16 C15 120.1(3) . .
C15 C16 Cl2 119.6(3) . .
C16 C15 H15 120.1 . .
C14 C15 C16 119.9(3) . .
C14 C15 H15 120.1 . .
C1 C6 H6 119.2 . .
C5 C6 C1 121.6(3) . .
C5 C6 H6 119.2 . .
C3 C4 H4 120.1 . .
C3 C4 C5 119.8(3) . .
C5 C4 H4 120.1 . .
C13 C14 H14 118.8 . .
C15 C14 C13 122.4(4) . .
C15 C14 H14 118.8 . .
C6 C5 Cl1 119.2(3) . .
C6 C5 C4 120.2(3) . .
C4 C5 Cl1 120.6(3) . .
C19 C21 H21A 109.5 . .
C19 C21 H21B 109.5 . .
C19 C21 H21C 109.5 . .
H21A C21 H21B 109.5 . .
H21A C21 H21C 109.5 . .
H21B C21 H21C 109.5 . .
C19 C22 H22A 109.5 . .
C19 C22 H22B 109.5 . .
C19 C22 H22C 109.5 . .
H22A C22 H22B 109.5 . .
H22A C22 H22C 109.5 . .
H22B C22 H22C 109.5 . .
C19 C20 H20A 109.5 . .
C19 C20 H20B 109.5 . .
C19 C20 H20C 109.5 . .
H20A C20 H20B 109.5 . .
H20A C20 H20C 109.5 . .
H20B C20 H20C 109.5 . .
C8 C9 H9A 109.5 . .
C8 C9 H9B 109.5 . .
C8 C9 H9C 109.5 . .
H9A C9 H9B 109.5 . .
H9A C9 H9C 109.5 . .
H9B C9 H9C 109.5 . .
C8 C11 H11A 109.5 . .
C8 C11 H11B 109.5 . .
C8 C11 H11C 109.5 . .
H11A C11 H11B 109.5 . .
H11A C11 H11C 109.5 . .
H11B C11 H11C 109.5 . .
C8 C10 H10A 109.5 . .
C8 C10 H10B 109.5 . .
C8 C10 H10C 109.5 . .
H10A C10 H10B 109.5 . .
H10A C10 H10C 109.5 . .
H10B C10 H10C 109.5 . .

loop_
_geom_bond_atom_site_label_1
_geom_bond_atom_site_label_2
_geom_bond_distance
_geom_bond_site_symmetry_2
Zn1 O2 1.917(2) .
Zn1 O1 1.917(3) .
Zn1 N2 2.010(3) .
Zn1 N1 2.014(3) .
Cl2 C16 1.748(3) .
Cl1 C5 1.749(4) .
O2 C13 1.307(4) .
O1 C2 1.299(4) .
N2 C18 1.282(4) .
N2 C19 1.509(4) .
N1 C7 1.285(4) .
N1 C8 1.499(4) .
C18 H18 0.9300 .
C18 C12 1.445(4) .
C12 C13 1.413(4) .
C12 C17 1.409(4) .
C2 C1 1.415(4) .
C2 C3 1.409(4) .
C1 C7 1.442(4) .
C1 C6 1.410(4) .
C7 H7 0.9300 .
C13 C14 1.410(5) .
C19 C21 1.514(5) .
C19 C22 1.507(5) .
C19 C20 1.518(5) .
C8 C9 1.510(5) .
C8 C11 1.489(6) .
C8 C10 1.484(6) .
C3 H3 0.9300 .
C3 C4 1.359(5) .
C17 H17 0.9300 .
C17 C16 1.357(5) .
C16 C15 1.376(5) .
C15 H15 0.9300 .
C15 C14 1.368(5) .
C6 H6 0.9300 .
C6 C5 1.356(5) .
C4 H4 0.9300 .
C4 C5 1.382(5) .
C14 H14 0.9300 .
C21 H21A 0.9600 .
C21 H21B 0.9600 .
C21 H21C 0.9600 .
C22 H22A 0.9600 .
C22 H22B 0.9600 .
C22 H22C 0.9600 .
C20 H20A 0.9600 .
C20 H20B 0.9600 .
C20 H20C 0.9600 .
C9 H9A 0.9600 .
C9 H9B 0.9600 .
C9 H9C 0.9600 .
C11 H11A 0.9600 .
C11 H11B 0.9600 .
C11 H11C 0.9600 .
C10 H10A 0.9600 .
C10 H10B 0.9600 .
C10 H10C 0.9600 .
